data_1518716
loop_
_publ_author_name
'Rose, Tristan E.'
'Lawson, Kenneth V.'
'Harran, Patrick. G.'

_publ_section_title
;
 Large ring-forming alkylations provide facile access to composite
 macrocycles
;
_journal_issue 4
_journal_name_full 'Chem. Sci.'
_journal_page_first 2219
_journal_paper_doi 10.1039/C4SC03848G
_journal_volume 6
_journal_year 2015
_chemical_formula_moiety 'C39 H43 Cl2 N5 O7, 3(C H4 O)'
_chemical_formula_sum 'C42 H55 Cl2 N5 O10'
_chemical_formula_weight 860.81
_chemical_name_systematic
; 
 ? 
;
_space_group_IT_number 5
_symmetry_cell_setting monoclinic
_symmetry_space_group_name_Hall 'C 2y'
_symmetry_space_group_name_H-M 'C 1 2 1'
_atom_sites_solution_hydrogens geom
_atom_sites_solution_primary direct
_atom_sites_solution_secondary difmap
_audit_creation_method SHELXL-97
_audit_update_record
;
2014-09-11 deposited with the CCDC.
2015-02-05 downloaded from the CCDC.
;
_cell_angle_alpha 90.00
_cell_angle_beta 99.308(3)
_cell_angle_gamma 90.00
_cell_formula_units_Z 4
_cell_length_a 25.187(6)
_cell_length_b 8.1556(19)
_cell_length_c 21.154(5)
_cell_measurement_reflns_used 9955
_cell_measurement_temperature 100(2)
_cell_measurement_theta_max 28.25
_cell_measurement_theta_min 3.84
_cell_volume 4288.1(18)
_computing_cell_refinement 'Bruker SAINT'
_computing_data_collection 'Bruker APEX2'
_computing_data_reduction 'Bruker SAINT'
_computing_molecular_graphics 'Bruker SHELXTL'
_computing_publication_material 'Bruker SHELXTL'
_computing_structure_refinement 'SHELXL-97 (Sheldrick, 2008)'
_computing_structure_solution 'SHELXS-97 (Sheldrick, 2008)'
_diffrn_ambient_temperature 100(2)
_diffrn_measured_fraction_theta_full 0.995
_diffrn_measured_fraction_theta_max 0.991
_diffrn_measurement_device_type 'Bruker APEX-II CCD'
_diffrn_measurement_method '\f and \w scans'
_diffrn_radiation_monochromator graphite
_diffrn_radiation_source 'fine-focus sealed tube'
_diffrn_radiation_type MoK\a
_diffrn_radiation_wavelength 0.71073
_diffrn_reflns_av_R_equivalents 0.0446
_diffrn_reflns_av_sigmaI/netI 0.0606
_diffrn_reflns_limit_h_max 33
_diffrn_reflns_limit_h_min -33
_diffrn_reflns_limit_k_max 10
_diffrn_reflns_limit_k_min -10
_diffrn_reflns_limit_l_max 28
_diffrn_reflns_limit_l_min -27
_diffrn_reflns_number 26487
_diffrn_reflns_theta_full 25.00
_diffrn_reflns_theta_max 28.42
_diffrn_reflns_theta_min 3.53
_exptl_absorpt_coefficient_mu 0.214
_exptl_absorpt_correction_T_max 0.9706
_exptl_absorpt_correction_T_min 0.8912
_exptl_absorpt_correction_type multi-scan
_exptl_absorpt_process_details 'Sadabs (Bruker)'
_exptl_crystal_colour colorless
_exptl_crystal_density_diffrn 1.333
_exptl_crystal_density_method 'not measured'
_exptl_crystal_description platelet
_exptl_crystal_F_000 1824
_exptl_crystal_size_max 0.40
_exptl_crystal_size_mid 0.20
_exptl_crystal_size_min 0.14
_refine_diff_density_max 0.577
_refine_diff_density_min -0.454
_refine_diff_density_rms 0.064
_refine_ls_abs_structure_details 'Flack H D (1983), Acta Cryst. A39, 876-881'
_refine_ls_extinction_method none
_refine_ls_goodness_of_fit_ref 1.066
_refine_ls_hydrogen_treatment constr
_refine_ls_matrix_type full
_refine_ls_number_parameters 751
_refine_ls_number_reflns 10395
_refine_ls_number_restraints 1702
_refine_ls_restrained_S_all 1.039
_refine_ls_R_factor_all 0.0840
_refine_ls_R_factor_gt 0.0682
_refine_ls_shift/su_max 0.002
_refine_ls_shift/su_mean 0.000
_refine_ls_structure_factor_coef Fsqd
_refine_ls_weighting_details 'calc w=1/[\s^2^(Fo^2^)+(0.0738P)^2^+7.5500P] where P=(Fo^2^+2Fc^2^)/3'
_refine_ls_weighting_scheme calc
_refine_ls_wR_factor_gt 0.1669
_refine_ls_wR_factor_ref 0.1758
_reflns_number_gt 8381
_reflns_number_total 10395
_reflns_threshold_expression >2sigma(I)
_cod_data_source_file c4sc03848g2.cif
_cod_data_source_block har512-fd
_cod_depositor_comments
;
The following automatic conversions were performed:

'_symmetry_cell_setting' value 'Monoclinic' changed to 'monoclinic'
according to
/usr/data/users/saulius/crontab/automatic-downloads/rss-feeds/RSC/lib/dictionaries/cif_core.dic
dictionary named 'cif_core.dic' version 2.4.2 from 2011-04-26.

Automatic conversion script
Id: cif_fix_values 3008 2015-01-20 13:52:24Z robertas 

 Adding full bibliography for 1518716.cif.
;
_cod_original_cell_volume 4288.1(17)
_cod_original_sg_symbol_H-M C2
_cod_database_code 1518716

loop_
_symmetry_equiv_pos_as_xyz
'x, y, z'
'-x, y, -z'
'x+1/2, y+1/2, z'
'-x+1/2, y+1/2, -z'

loop_
_atom_site_label
_atom_site_type_symbol
_atom_site_fract_x
_atom_site_fract_y
_atom_site_fract_z
_atom_site_U_iso_or_equiv
_atom_site_adp_type
_atom_site_occupancy
_atom_site_symmetry_multiplicity
_atom_site_calc_flag
_atom_site_refinement_flags
_atom_site_disorder_assembly
_atom_site_disorder_group
Cl1 Cl 1.04717(4) 0.54766(12) 0.10786(5) 0.0428(2) Uani 1 1 d U A .
Cl2 Cl 0.99067(4) -0.08659(13) 0.08045(8) 0.0630(4) Uani 1 1 d U A .
O7 O 1.06346(11) 0.1793(4) 0.11616(16) 0.0472(7) Uani 1 1 d U . .
H7 H 1.0814 0.2563 0.1354 0.071 Uiso 1 1 calc R . .
O1 O 0.9371(11) 0.545(5) 0.2082(19) 0.025(2) Uani 0.335(5) 1 d PU A 1
O2 O 0.8390(7) 0.175(2) 0.4960(7) 0.051(3) Uani 0.335(5) 1 d PDU A 1
O3 O 0.7512(8) 0.822(2) 0.3267(9) 0.054(3) Uani 0.335(5) 1 d PDU A 1
O4 O 0.7373(8) 0.593(2) 0.1884(10) 0.030(3) Uani 0.335(5) 1 d PU A 1
O5 O 0.78980(9) 0.7178(3) 0.06207(10) 0.0284(5) Uani 1 1 d DU A .
O6 O 0.83321(9) 0.1728(3) 0.14370(10) 0.0292(5) Uani 1 1 d DU . .
N1 N 0.8061(5) 0.0830(18) 0.3959(6) 0.048(2) Uani 0.335(5) 1 d PU A 1
H1N H 0.7859 0.0102 0.3726 0.057 Uiso 0.335(5) 1 calc PR A 1
N2 N 0.8309(8) 0.675(2) 0.2284(13) 0.0228(19) Uani 0.335(5) 1 d PU A 1
N3 N 0.82817(11) 0.4926(3) 0.11292(12) 0.0238(5) Uani 1 1 d U A .
H3N H 0.8478 0.4565 0.1484 0.029 Uiso 1 1 calc R . .
N4 N 0.78245(11) 0.0955(3) 0.05075(13) 0.0289(6) Uani 1 1 d U . .
H4NA H 0.7813 -0.0075 0.0628 0.035 Uiso 1 1 calc R . .
H4NB H 0.7659 0.1258 0.0127 0.035 Uiso 1 1 calc R . .
N5 N 0.7143(8) 0.568(2) 0.3148(11) 0.041(2) Uani 0.335(5) 1 d PU A 1
H5N H 0.6859 0.5066 0.3168 0.049 Uiso 0.335(5) 1 calc PR A 1
C1 C 0.8371(11) 0.757(4) 0.1669(15) 0.025(2) Uani 0.335(5) 1 d PU A 1
H1A H 0.8164 0.8620 0.1636 0.030 Uiso 0.335(5) 1 calc PR A 1
C2 C 0.8968(10) 0.797(4) 0.1745(11) 0.024(2) Uani 0.335(5) 1 d PU A 1
H2A H 0.9113 0.7659 0.1353 0.029 Uiso 0.335(5) 1 calc PR A 1
H2B H 0.9029 0.9154 0.1823 0.029 Uiso 0.335(5) 1 calc PR A 1
C3 C 0.9233(8) 0.699(3) 0.2304(10) 0.023(2) Uani 0.335(5) 1 d PU A 1
H3A H 0.9561 0.7573 0.2525 0.028 Uiso 0.335(5) 1 calc PR A 1
C4 C 0.9582(4) 0.4238(10) 0.2530(3) 0.0273(19) Uani 0.335(5) 1 d PGU A 1
C5 C 0.9549(3) 0.2626(10) 0.2314(3) 0.0257(18) Uani 0.335(5) 1 d PGU A 1
H5 H 0.9351 0.2373 0.1904 0.031 Uiso 0.335(5) 1 calc PR A 1
C6 C 0.9806(4) 0.1385(8) 0.2697(4) 0.0314(18) Uani 0.335(5) 1 d PGU A 1
H6 H 0.9784 0.0283 0.2550 0.038 Uiso 0.335(5) 1 calc PR A 1
C7 C 1.0095(4) 0.1755(8) 0.3297(4) 0.0334(19) Uani 0.335(5) 1 d PGU A 1
C8 C 1.0128(4) 0.3367(9) 0.3513(3) 0.0283(19) Uani 0.335(5) 1 d PGU A 1
H8 H 1.0326 0.3620 0.3923 0.034 Uiso 0.335(5) 1 calc PR A 1
C9 C 0.9871(4) 0.4609(8) 0.3130(4) 0.031(2) Uani 0.335(5) 1 d PGU A 1
H9 H 0.9893 0.5711 0.3277 0.037 Uiso 0.335(5) 1 calc PRD A 1
C20 C 0.7859(7) -0.077(3) 0.4983(8) 0.049(2) Uani 0.335(5) 1 d PDU A 1
H20A H 0.7706 -0.1548 0.4643 0.058 Uiso 0.335(5) 1 calc PR A 1
H20B H 0.7557 -0.0382 0.5191 0.058 Uiso 0.335(5) 1 calc PR A 1
C21 C 0.8079(5) 0.0790(16) 0.4636(8) 0.047(2) Uani 0.335(5) 1 d PDU A 1
C22 C 0.8357(5) 0.2005(17) 0.3628(6) 0.045(2) Uani 0.335(5) 1 d PU A 1
H22A H 0.8730 0.1610 0.3635 0.054 Uiso 0.335(5) 1 calc PR A 1
H22B H 0.8374 0.3075 0.3852 0.054 Uiso 0.335(5) 1 calc PR A 1
C23 C 0.8082(5) 0.2217(17) 0.2942(6) 0.044(2) Uani 0.335(5) 1 d PU A 1
H23A H 0.8324 0.2835 0.2703 0.053 Uiso 0.335(5) 1 calc PR A 1
H23B H 0.8022 0.1122 0.2741 0.053 Uiso 0.335(5) 1 calc PR A 1
C24 C 0.7558(6) 0.3091(16) 0.2881(7) 0.0414(19) Uani 0.335(5) 1 d PU A 1
H24A H 0.7346 0.2627 0.3194 0.050 Uiso 0.335(5) 1 calc PR A 1
H24B H 0.7353 0.2896 0.2447 0.050 Uiso 0.335(5) 1 calc PR A 1
C25 C 0.7619(7) 0.498(3) 0.2994(9) 0.038(2) Uani 0.335(5) 1 d PDU A 1
H25 H 0.7925 0.5196 0.3348 0.046 Uiso 0.335(5) 1 calc PR A 1
C26 C 0.7734(9) 0.576(2) 0.2374(10) 0.031(2) Uani 0.335(5) 1 d PDU A 1
C27 C 0.8794(6) 0.691(2) 0.2750(13) 0.026(2) Uani 0.335(5) 1 d PU A 1
H27A H 0.8849 0.5948 0.3039 0.031 Uiso 0.335(5) 1 calc PR A 1
H27B H 0.8790 0.7920 0.3007 0.031 Uiso 0.335(5) 1 calc PR A 1
C28 C 0.81460(12) 0.6481(4) 0.10989(14) 0.0259(6) Uani 1 1 d DU . .
C30 C 0.80923(12) 0.2055(4) 0.09000(14) 0.0249(6) Uani 1 1 d DU A .
C38 C 0.7129(8) 0.728(2) 0.3262(10) 0.039(2) Uani 0.335(5) 1 d PDU A 1
C39 C 0.6549(7) 0.784(2) 0.3346(8) 0.048(3) Uani 0.335(5) 1 d PU A 1
H39A H 0.6315 0.6883 0.3344 0.072 Uiso 0.335(5) 1 calc PR A 1
H39B H 0.6403 0.8574 0.2992 0.072 Uiso 0.335(5) 1 calc PR A 1
H39C H 0.6566 0.8430 0.3753 0.072 Uiso 0.335(5) 1 calc PR A 1
C10 C 1.02718(15) 0.0580(5) 0.3858(2) 0.0443(9) Uani 1 1 d U . .
H10A H 1.0493 -0.0295 0.3707 0.053 Uiso 0.335(5) 1 calc PR A 1
H10B H 1.0508 0.1195 0.4197 0.053 Uiso 0.335(5) 1 calc PR A 1
H10C H 1.0449 -0.0253 0.3623 0.053 Uiso 0.665(5) 1 calc PR A 2
H10D H 1.0547 0.1044 0.4198 0.053 Uiso 0.665(5) 1 calc PR A 2
C11 C 0.98364(17) -0.0231(5) 0.41603(19) 0.0424(9) Uani 1 1 d U A .
H11 H 0.9596 0.0460 0.4340 0.051 Uiso 1 1 calc R . .
C12 C 0.97660(15) -0.1800(5) 0.41926(17) 0.0393(8) Uani 1 1 d U . .
H12 H 1.0000 -0.2456 0.3989 0.047 Uiso 1 1 calc R A .
C13 C 0.93708(14) -0.2705(6) 0.45027(16) 0.0386(8) Uani 1 1 d U A .
C14 C 0.93543(16) -0.4385(6) 0.44870(19) 0.0443(9) Uani 1 1 d U . .
H14 H 0.9595 -0.4960 0.4263 0.053 Uiso 1 1 calc R A .
C15 C 0.90020(16) -0.5258(6) 0.4784(2) 0.0462(9) Uani 1 1 d U A .
H15 H 0.8993 -0.6421 0.4760 0.055 Uiso 1 1 calc R . .
C16 C 0.86556(15) -0.4414(6) 0.51228(18) 0.0433(8) Uani 1 1 d U . .
H16 H 0.8414 -0.5020 0.5335 0.052 Uiso 1 1 calc R A .
C17 C 0.86544(15) -0.2751(6) 0.51575(17) 0.0400(8) Uani 1 1 d U A .
C18 C 0.90272(14) -0.1918(5) 0.48447(17) 0.0380(8) Uani 1 1 d U . .
H18 H 0.9042 -0.0755 0.4871 0.046 Uiso 1 1 calc R A .
C19 C 0.82758(17) -0.1826(6) 0.5529(2) 0.0515(10) Uani 1 1 d DU . .
H19A H 0.8482 -0.1076 0.5846 0.062 Uiso 0.335(5) 1 calc PR A 1
H19B H 0.8072 -0.2603 0.5758 0.062 Uiso 0.335(5) 1 calc PR A 1
H19C H 0.8139 -0.2612 0.5820 0.062 Uiso 0.665(5) 1 calc PR A 2
H19D H 0.8489 -0.0991 0.5799 0.062 Uiso 0.665(5) 1 calc PR A 2
C29 C 0.81256(12) 0.3759(4) 0.06075(14) 0.0235(6) Uani 1 1 d U . .
H29A H 0.7759 0.4065 0.0382 0.028 Uiso 0.335(5) 1 calc PR A 1
H29B H 0.7759 0.4065 0.0382 0.028 Uiso 0.665(5) 1 calc PR A 2
C31 C 0.85141(13) 0.3795(4) 0.01162(15) 0.0279(7) Uani 1 1 d U A .
H31A H 0.8377 0.3045 -0.0241 0.033 Uiso 1 1 calc R . .
H31B H 0.8518 0.4917 -0.0062 0.033 Uiso 1 1 calc R . .
C32 C 0.90795(14) 0.3311(4) 0.03867(16) 0.0306(7) Uani 1 1 d U . .
C33 C 0.92302(14) 0.1630(5) 0.04614(18) 0.0370(7) Uani 1 1 d U A .
H33 H 0.8971 0.0801 0.0329 0.044 Uiso 1 1 calc R . .
C34 C 0.97377(16) 0.1203(4) 0.0718(2) 0.0392(8) Uani 1 1 d U . .
C35 C 1.01348(15) 0.2341(5) 0.09159(19) 0.0372(8) Uani 1 1 d U A .
C36 C 0.99946(14) 0.4003(5) 0.08491(17) 0.0335(7) Uani 1 1 d U . .
C37 C 0.94703(13) 0.4466(4) 0.05855(16) 0.0294(7) Uani 1 1 d U A .
H37 H 0.9382 0.5598 0.0543 0.035 Uiso 1 1 calc R . .
O1A O 0.9297(5) 0.543(3) 0.2107(9) 0.0285(17) Uani 0.665(5) 1 d PU A 2
O2A O 0.8315(4) 0.1522(10) 0.5120(3) 0.0486(18) Uani 0.665(5) 1 d PDU A 2
O3A O 0.7458(3) 0.7838(9) 0.3390(5) 0.0488(18) Uani 0.665(5) 1 d PDU A 2
O4A O 0.7410(4) 0.6297(12) 0.1939(5) 0.0317(19) Uani 0.665(5) 1 d PU A 2
N1A N 0.7897(2) 0.0496(7) 0.4181(3) 0.0408(12) Uani 0.665(5) 1 d PU A 2
H1N1 H 0.7721 -0.0336 0.3981 0.049 Uiso 0.665(5) 1 calc PR A 2
N2A N 0.8244(4) 0.6478(12) 0.2301(6) 0.0293(15) Uani 0.665(5) 1 d PU A 2
N5A N 0.7217(4) 0.5287(9) 0.3110(5) 0.0361(13) Uani 0.665(5) 1 d PU A 2
H5N1 H 0.6984 0.4481 0.3100 0.043 Uiso 0.665(5) 1 calc PR A 2
C1A C 0.8301(5) 0.747(2) 0.1722(7) 0.0246(16) Uani 0.665(5) 1 d PU A 2
H1A2 H 0.8063 0.8455 0.1707 0.030 Uiso 0.665(5) 1 calc PR A 2
C2A C 0.8897(5) 0.8032(18) 0.1845(5) 0.0310(18) Uani 0.665(5) 1 d PU A 2
H2A1 H 0.9068 0.7860 0.1460 0.037 Uiso 0.665(5) 1 calc PR A 2
H2A2 H 0.8926 0.9205 0.1966 0.037 Uiso 0.665(5) 1 calc PR A 2
C3A C 0.9158(4) 0.6935(17) 0.2402(5) 0.0312(16) Uani 0.665(5) 1 d PU A 2
H3A2 H 0.9480 0.7468 0.2659 0.037 Uiso 0.665(5) 1 calc PR A 2
C4A C 0.95879(18) 0.4308(5) 0.25257(19) 0.0264(11) Uani 0.665(5) 1 d PGU A 2
C5A C 0.94034(18) 0.2700(5) 0.2470(2) 0.0372(14) Uani 0.665(5) 1 d PGU A 2
H5A H 0.9121 0.2407 0.2134 0.045 Uiso 0.665(5) 1 calc PR A 2
C6A C 0.96317(19) 0.1520(4) 0.2905(2) 0.0415(14) Uani 0.665(5) 1 d PGU A 2
H6A H 0.9506 0.0421 0.2866 0.050 Uiso 0.665(5) 1 calc PR A 2
C7A C 1.00444(18) 0.1948(5) 0.33955(19) 0.0282(11) Uani 0.665(5) 1 d PGU A 2
C8A C 1.02289(16) 0.3556(5) 0.34516(19) 0.0268(12) Uani 0.665(5) 1 d PGU A 2
H8A H 1.0511 0.3848 0.3787 0.032 Uiso 0.665(5) 1 calc PR A 2
C9A C 1.00006(18) 0.4736(4) 0.3017(2) 0.0264(12) Uani 0.665(5) 1 d PGU A 2
H9A H 1.0127 0.5835 0.3055 0.032 Uiso 0.665(5) 1 calc PR A 2
C20A C 0.7821(3) -0.1017(11) 0.5158(4) 0.0409(15) Uani 0.665(5) 1 d PU A 2
H20C H 0.7566 -0.0665 0.5441 0.049 Uiso 0.665(5) 1 calc PR A 2
H20D H 0.7632 -0.1781 0.4834 0.049 Uiso 0.665(5) 1 calc PR A 2
C21A C 0.8021(2) 0.0466(9) 0.4829(3) 0.0416(14) Uani 0.665(5) 1 d PDU A 2
C22A C 0.8047(3) 0.1866(9) 0.3808(3) 0.0437(13) Uani 0.665(5) 1 d PU A 2
H22C H 0.8427 0.1758 0.3749 0.052 Uiso 0.665(5) 1 calc PR A 2
H22D H 0.8006 0.2909 0.4034 0.052 Uiso 0.665(5) 1 calc PR A 2
C23A C 0.7686(3) 0.1865(8) 0.3165(3) 0.0419(13) Uani 0.665(5) 1 d PU A 2
H23C H 0.7308 0.1994 0.3232 0.050 Uiso 0.665(5) 1 calc PR A 2
H23D H 0.7717 0.0792 0.2955 0.050 Uiso 0.665(5) 1 calc PR A 2
C24A C 0.7818(3) 0.3208(8) 0.2725(3) 0.0408(12) Uani 0.665(5) 1 d PU A 2
H24C H 0.7589 0.3046 0.2303 0.049 Uiso 0.665(5) 1 calc PR A 2
H24D H 0.8196 0.3057 0.2662 0.049 Uiso 0.665(5) 1 calc PR A 2
C25A C 0.7752(3) 0.5001(13) 0.2929(4) 0.0341(14) Uani 0.665(5) 1 d PU A 2
H25A H 0.8039 0.5281 0.3297 0.041 Uiso 0.665(5) 1 calc PR A 2
C26A C 0.7805(4) 0.6110(10) 0.2356(5) 0.0264(14) Uani 0.665(5) 1 d PU A 2
C27A C 0.8732(3) 0.6627(12) 0.2791(6) 0.0326(18) Uani 0.665(5) 1 d PU A 2
H27C H 0.8700 0.7551 0.3086 0.039 Uiso 0.665(5) 1 calc PR A 2
H27D H 0.8801 0.5604 0.3042 0.039 Uiso 0.665(5) 1 calc PR A 2
C38A C 0.7096(4) 0.6781(9) 0.3289(5) 0.0365(15) Uani 0.665(5) 1 d PDU A 2
C39A C 0.6540(3) 0.7115(10) 0.3380(5) 0.0522(18) Uani 0.665(5) 1 d PU A 2
H39D H 0.6508 0.8266 0.3502 0.078 Uiso 0.665(5) 1 calc PR A 2
H39E H 0.6447 0.6405 0.3720 0.078 Uiso 0.665(5) 1 calc PR A 2
H39F H 0.6295 0.6898 0.2980 0.078 Uiso 0.665(5) 1 calc PR A 2
C1S C 0.18220(18) 0.4687(6) 0.1719(2) 0.0533(11) Uani 1 1 d U . .
H1SA H 0.2032 0.4731 0.2151 0.080 Uiso 1 1 calc R . .
H1SB H 0.1567 0.5602 0.1661 0.080 Uiso 1 1 calc R . .
H1SC H 0.2065 0.4766 0.1402 0.080 Uiso 1 1 calc R . .
O1S O 0.15414(12) 0.3210(4) 0.16382(19) 0.0624(9) Uani 1 1 d U . .
H1S H 0.1753 0.2453 0.1575 0.094 Uiso 1 1 calc R . .
C2S C 0.6610(2) 0.3814(7) 0.0853(2) 0.0580(12) Uani 1 1 d U . .
H2SA H 0.6752 0.4927 0.0827 0.087 Uiso 1 1 calc R . .
H2SB H 0.6435 0.3461 0.0427 0.087 Uiso 1 1 calc R . .
H2SC H 0.6907 0.3064 0.1010 0.087 Uiso 1 1 calc R . .
O2S O 0.62307(13) 0.3798(5) 0.12797(17) 0.0624(9) Uani 1 1 d U . .
H2S H 0.6022 0.2997 0.1194 0.094 Uiso 1 1 calc R . .
C3S C 0.0978(3) 0.7269(10) 0.2712(3) 0.098(2) Uani 1 1 d U . .
H3SA H 0.1042 0.6164 0.2560 0.147 Uiso 1 1 calc R . .
H3SB H 0.0621 0.7648 0.2510 0.147 Uiso 1 1 calc R . .
H3SC H 0.0995 0.7248 0.3178 0.147 Uiso 1 1 calc R . .
O3S O 0.13575(19) 0.8299(6) 0.2560(2) 0.0912(14) Uani 1 1 d U . .
H3S H 0.1356 0.8273 0.2163 0.137 Uiso 1 1 calc R . .

loop_
_atom_site_aniso_label
_atom_site_aniso_U_11
_atom_site_aniso_U_22
_atom_site_aniso_U_33
_atom_site_aniso_U_23
_atom_site_aniso_U_13
_atom_site_aniso_U_12
Cl1 0.0336(4) 0.0365(5) 0.0532(5) -0.0056(4) -0.0077(4) 0.0038(4)
Cl2 0.0400(5) 0.0294(5) 0.1199(11) 0.0040(6) 0.0139(6) 0.0076(4)
O7 0.0337(13) 0.0391(15) 0.0670(19) 0.0032(14) 0.0022(12) 0.0093(12)
O1 0.026(4) 0.027(3) 0.021(3) 0.001(3) -0.002(3) -0.002(4)
O2 0.050(5) 0.058(6) 0.043(6) 0.003(5) 0.004(5) 0.003(4)
O3 0.061(5) 0.054(6) 0.049(6) -0.006(5) 0.015(5) -0.016(5)
O4 0.032(4) 0.036(7) 0.020(4) -0.012(4) -0.004(3) 0.007(4)
O5 0.0362(12) 0.0256(11) 0.0188(10) 0.0015(9) -0.0096(9) 0.0025(10)
O6 0.0335(11) 0.0293(11) 0.0201(10) 0.0019(9) -0.0098(8) 0.0022(10)
N1 0.044(4) 0.049(4) 0.046(4) 0.001(3) -0.006(3) -0.005(4)
N2 0.025(3) 0.023(4) 0.019(3) 0.000(3) 0.000(3) -0.002(3)
N3 0.0279(13) 0.0239(12) 0.0164(11) -0.0013(9) -0.0065(9) 0.0013(10)
N4 0.0346(14) 0.0250(13) 0.0219(13) 0.0024(10) -0.0107(11) -0.0033(11)
N5 0.043(4) 0.043(4) 0.037(4) -0.001(4) 0.005(3) -0.001(4)
C1 0.028(4) 0.024(3) 0.020(3) 0.000(3) -0.005(3) 0.004(3)
C2 0.028(4) 0.026(4) 0.018(4) 0.005(4) 0.001(3) -0.001(3)
C3 0.026(3) 0.024(3) 0.018(4) 0.004(3) 0.000(3) -0.011(3)
C4 0.026(3) 0.033(3) 0.021(3) 0.004(3) -0.005(3) 0.003(3)
C5 0.024(3) 0.031(3) 0.021(3) -0.001(3) 0.000(3) 0.000(3)
C6 0.031(4) 0.034(3) 0.028(3) 0.002(3) -0.002(3) 0.003(3)
C7 0.029(3) 0.036(3) 0.032(3) 0.004(3) -0.004(3) -0.001(3)
C8 0.022(3) 0.040(3) 0.020(3) 0.004(3) -0.006(3) -0.004(3)
C9 0.025(4) 0.038(3) 0.027(3) -0.004(3) -0.005(3) -0.001(3)
C20 0.040(4) 0.058(4) 0.049(4) -0.004(4) 0.011(4) -0.008(3)
C21 0.041(4) 0.053(4) 0.046(4) 0.001(3) 0.004(4) 0.000(4)
C22 0.044(4) 0.048(4) 0.042(4) 0.000(4) 0.000(3) 0.004(4)
C23 0.048(4) 0.047(4) 0.036(4) -0.003(3) 0.000(3) 0.006(3)
C24 0.043(4) 0.043(3) 0.036(4) -0.002(3) -0.001(3) 0.001(3)
C25 0.041(4) 0.043(3) 0.030(3) 0.006(3) 0.002(3) 0.002(3)
C26 0.028(4) 0.038(4) 0.025(3) 0.000(4) -0.003(3) 0.004(3)
C27 0.033(3) 0.024(4) 0.017(3) 0.006(3) -0.005(3) -0.004(3)
C28 0.0268(14) 0.0287(15) 0.0193(13) -0.0013(12) -0.0046(11) 0.0020(13)
C30 0.0259(14) 0.0274(15) 0.0193(13) -0.0017(11) -0.0024(11) 0.0006(12)
C38 0.039(4) 0.043(5) 0.034(4) -0.008(4) 0.003(4) -0.001(4)
C39 0.053(5) 0.047(6) 0.048(6) -0.006(6) 0.018(5) 0.003(5)
C10 0.0364(17) 0.0453(19) 0.0456(19) 0.0164(18) -0.0103(15) -0.0003(17)
C11 0.0437(19) 0.049(2) 0.0323(18) 0.0149(16) -0.0022(15) 0.0075(17)
C12 0.0363(18) 0.051(2) 0.0280(17) 0.0045(15) -0.0008(14) -0.0013(16)
C13 0.0300(16) 0.061(2) 0.0217(15) 0.0037(15) -0.0039(12) -0.0047(16)
C14 0.0384(18) 0.054(2) 0.0405(19) 0.0130(19) 0.0068(15) 0.0073(18)
C15 0.0395(19) 0.050(2) 0.047(2) 0.0160(17) -0.0005(16) 0.0020(17)
C16 0.0354(17) 0.059(2) 0.0345(18) 0.0144(18) 0.0021(14) -0.0001(18)
C17 0.0304(16) 0.059(2) 0.0289(16) -0.0007(16) -0.0006(13) -0.0088(15)
C18 0.0315(16) 0.052(2) 0.0278(17) -0.0021(15) -0.0043(13) -0.0094(15)
C19 0.044(2) 0.062(2) 0.049(2) -0.0060(19) 0.0112(17) -0.0092(19)
C29 0.0224(13) 0.0268(15) 0.0177(13) -0.0006(11) -0.0081(10) -0.0009(11)
C31 0.0346(16) 0.0260(16) 0.0207(14) -0.0009(12) -0.0026(12) 0.0012(12)
C32 0.0331(16) 0.0364(17) 0.0223(15) 0.0000(13) 0.0046(12) 0.0036(14)
C33 0.0344(16) 0.0319(17) 0.0461(19) -0.0023(16) 0.0108(14) 0.0030(14)
C34 0.0393(18) 0.0254(16) 0.055(2) 0.0014(15) 0.0140(16) 0.0069(14)
C35 0.0296(16) 0.0384(17) 0.0438(19) 0.0048(15) 0.0068(14) 0.0053(14)
C36 0.0330(16) 0.0359(17) 0.0306(16) -0.0022(14) 0.0024(13) 0.0015(14)
C37 0.0296(15) 0.0301(17) 0.0274(16) -0.0012(12) 0.0018(12) 0.0052(13)
O1A 0.027(4) 0.031(2) 0.023(2) 0.003(2) -0.010(3) 0.002(3)
O2A 0.056(3) 0.043(3) 0.045(4) 0.009(3) 0.002(3) -0.019(2)
O3A 0.053(3) 0.038(3) 0.061(4) -0.003(3) 0.024(3) -0.012(3)
O4A 0.032(2) 0.033(4) 0.027(3) -0.001(3) -0.006(2) 0.006(2)
N1A 0.039(2) 0.047(3) 0.034(2) 0.017(2) -0.0031(19) -0.018(2)
N2A 0.032(3) 0.034(3) 0.0174(19) -0.002(2) -0.010(2) 0.005(2)
N5A 0.041(3) 0.036(3) 0.032(2) 0.003(2) 0.010(2) 0.001(2)
C1A 0.027(3) 0.027(3) 0.018(3) -0.001(2) -0.002(2) 0.004(3)
C2A 0.033(3) 0.029(2) 0.027(4) -0.002(3) -0.008(3) 0.000(3)
C3A 0.032(3) 0.031(2) 0.024(3) -0.001(3) -0.012(2) 0.000(3)
C4A 0.025(2) 0.032(2) 0.019(2) 0.0035(19) -0.0032(19) 0.005(2)
C5A 0.039(3) 0.035(2) 0.031(3) -0.001(2) -0.017(2) 0.004(2)
C6A 0.048(3) 0.029(2) 0.040(3) 0.004(2) -0.014(2) -0.002(2)
C7A 0.025(2) 0.038(2) 0.020(2) 0.0067(18) -0.0011(17) 0.0001(19)
C8A 0.020(2) 0.042(2) 0.017(2) 0.0027(19) -0.0006(17) -0.0049(19)
C9A 0.024(2) 0.035(2) 0.018(2) 0.0055(18) -0.0006(17) -0.0077(18)
C20A 0.037(3) 0.047(3) 0.042(3) 0.007(3) 0.017(2) -0.010(2)
C21A 0.043(3) 0.042(3) 0.037(3) 0.012(2) -0.003(2) -0.005(2)
C22A 0.048(3) 0.042(3) 0.039(3) 0.007(2) 0.002(2) -0.013(3)
C23A 0.048(3) 0.041(3) 0.036(2) 0.008(2) 0.003(2) -0.001(2)
C24A 0.048(3) 0.043(2) 0.034(3) 0.009(2) 0.014(2) 0.006(2)
C25A 0.034(3) 0.043(2) 0.026(2) 0.008(2) 0.007(2) 0.004(3)
C26A 0.032(3) 0.027(3) 0.019(2) 0.001(2) 0.002(2) 0.004(2)
C27A 0.040(3) 0.032(4) 0.020(3) -0.004(3) -0.013(2) 0.008(3)
C38A 0.042(3) 0.033(3) 0.039(3) 0.009(3) 0.018(2) -0.005(3)
C39A 0.055(3) 0.040(4) 0.068(4) 0.013(4) 0.029(3) 0.006(3)
C1S 0.044(2) 0.049(2) 0.060(3) -0.001(2) -0.011(2) 0.0075(19)
O1S 0.0409(16) 0.0496(18) 0.088(2) 0.0008(17) -0.0147(16) 0.0082(14)
C2S 0.062(3) 0.055(3) 0.054(3) 0.005(2) 0.002(2) 0.014(2)
O2S 0.0490(17) 0.063(2) 0.072(2) 0.0084(18) 0.0023(15) 0.0093(16)
C3S 0.106(5) 0.113(5) 0.073(4) -0.017(4) 0.011(3) -0.039(4)
O3S 0.092(3) 0.103(3) 0.072(3) 0.002(2) -0.007(2) -0.048(3)

loop_
_atom_type_symbol
_atom_type_description
_atom_type_scat_dispersion_real
_atom_type_scat_dispersion_imag
_atom_type_scat_source
C C 0.0033 0.0016 'International Tables Vol C Tables 4.2.6.8 and 6.1.1.4'
H H 0.0000 0.0000 'International Tables Vol C Tables 4.2.6.8 and 6.1.1.4'
N N 0.0061 0.0033 'International Tables Vol C Tables 4.2.6.8 and 6.1.1.4'
O O 0.0106 0.0060 'International Tables Vol C Tables 4.2.6.8 and 6.1.1.4'
Cl Cl 0.1484 0.1585 'International Tables Vol C Tables 4.2.6.8 and 6.1.1.4'

loop_
_geom_angle_atom_site_label_1
_geom_angle_atom_site_label_2
_geom_angle_atom_site_label_3
_geom_angle
C35 O7 H7 109.5
C3 O1 C4 119(3)
C21 N1 C22 124.1(12)
C21 N1 H1N 117.9
C22 N1 H1N 117.9
C27 N2 C1 110.8(16)
C27 N2 C26 127.7(18)
C1 N2 C26 122(2)
C28 N3 C29 123.8(3)
C28 N3 H3N 118.1
C29 N3 H3N 118.1
C30 N4 H4NA 120.0
C30 N4 H4NB 120.0
H4NA N4 H4NB 120.0
C38 N5 C25 119(2)
C38 N5 H5N 120.3
C25 N5 H5N 120.3
C28 C1 N2 110(2)
C28 C1 C2 116(2)
N2 C1 C2 104.2(19)
C28 C1 H1A 108.6
N2 C1 H1A 108.6
C2 C1 H1A 108.6
C3 C2 C1 106.1(18)
C3 C2 H2A 110.5
C1 C2 H2A 110.5
C3 C2 H2B 110.5
C1 C2 H2B 110.5
H2A C2 H2B 108.7
O1 C3 C2 108(2)
O1 C3 C27 114(2)
C2 C3 C27 103.4(15)
O1 C3 H3A 110.5
C2 C3 H3A 110.5
C27 C3 H3A 110.5
C5 C4 C9 120.0
C5 C4 O1 116.5(17)
C9 C4 O1 123.0(17)
C4 C5 C6 120.0
C4 C5 H5 120.0
C6 C5 H5 120.0
C7 C6 C5 120.0
C7 C6 H6 120.0
C5 C6 H6 120.0
C6 C7 C8 120.0
C6 C7 C10 127.8(4)
C8 C7 C10 110.0(4)
C9 C8 C7 120.0
C9 C8 H8 120.0
C7 C8 H8 120.0
C8 C9 C4 120.0
C8 C9 H9 120.0
C4 C9 H9 120.0
C21 C20 C19 119.9(12)
C21 C20 H20A 107.3
C19 C20 H20A 107.3
C21 C20 H20B 107.3
C19 C20 H20B 107.3
H20A C20 H20B 106.9
O2 C21 N1 117.2(15)
O2 C21 C20 118.7(15)
N1 C21 C20 121.3(13)
N1 C22 C23 110.2(11)
N1 C22 H22A 109.6
C23 C22 H22A 109.6
N1 C22 H22B 109.6
C23 C22 H22B 109.6
H22A C22 H22B 108.1
C24 C23 C22 113.6(11)
C24 C23 H23A 108.9
C22 C23 H23A 108.9
C24 C23 H23B 108.9
C22 C23 H23B 108.9
H23A C23 H23B 107.7
C23 C24 C25 113.3(13)
C23 C24 H24A 108.9
C25 C24 H24A 108.9
C23 C24 H24B 108.9
C25 C24 H24B 108.9
H24A C24 H24B 107.7
N5 C25 C26 108.2(18)
N5 C25 C24 111.7(16)
C26 C25 C24 107.9(16)
N5 C25 H25 109.6
C26 C25 H25 109.6
C24 C25 H25 109.6
O4 C26 C25 122.3(16)
O4 C26 N2 111.7(16)
C25 C26 N2 125.4(18)
N2 C27 C3 101.3(18)
N2 C27 H27A 111.5
C3 C27 H27A 111.5
N2 C27 H27B 111.5
C3 C27 H27B 111.5
H27A C27 H27B 109.3
O5 C28 N3 125.2(3)
O5 C28 C1 116.8(13)
N3 C28 C1 117.5(13)
O5 C28 C1A 118.9(7)
N3 C28 C1A 115.8(6)
O6 C30 N4 123.8(3)
O6 C30 C29 121.4(3)
N4 C30 C29 114.6(2)
O3 C38 N5 125(2)
O3 C38 C39 123.9(17)
N5 C38 C39 111.3(14)
C38 C39 H39A 109.5
C38 C39 H39B 109.5
H39A C39 H39B 109.5
C38 C39 H39C 109.5
H39A C39 H39C 109.5
H39B C39 H39C 109.5
C11 C10 C7A 111.6(3)
C11 C10 C7 117.5(5)
C11 C10 H10A 107.9
C7A C10 H10A 119.3
C7 C10 H10A 107.9
C11 C10 H10B 107.9
C7A C10 H10B 102.2
C7 C10 H10B 107.9
H10A C10 H10B 107.2
C11 C10 H10C 109.3
C7A C10 H10C 109.3
C7 C10 H10C 97.9
H10B C10 H10C 116.4
C11 C10 H10D 109.3
C7A C10 H10D 109.3
C7 C10 H10D 113.8
H10A C10 H10D 98.4
H10B C10 H10D 9.1
H10C C10 H10D 108.0
C12 C11 C10 124.8(4)
C12 C11 H11 117.6
C10 C11 H11 117.6
C11 C12 C13 128.7(4)
C11 C12 H12 115.6
C13 C12 H12 115.6
C14 C13 C18 117.4(4)
C14 C13 C12 120.6(4)
C18 C13 C12 121.9(4)
C15 C14 C13 121.9(4)
C15 C14 H14 119.1
C13 C14 H14 119.1
C14 C15 C16 119.0(4)
C14 C15 H15 120.5
C16 C15 H15 120.5
C17 C16 C15 121.8(4)
C17 C16 H16 119.1
C15 C16 H16 119.1
C16 C17 C18 116.7(4)
C16 C17 C19 121.8(4)
C18 C17 C19 121.5(4)
C13 C18 C17 123.2(4)
C13 C18 H18 118.4
C17 C18 H18 118.4
C20A C19 C17 117.0(5)
C17 C19 C20 105.9(8)
C20A C19 H19A 111.7
C17 C19 H19A 110.6
C20 C19 H19A 110.6
C20A C19 H19B 97.5
C17 C19 H19B 110.6
C20 C19 H19B 110.6
H19A C19 H19B 108.7
C20A C19 H19C 108.1
C17 C19 H19C 108.1
C20 C19 H19C 121.5
H19A C19 H19C 100.1
C20A C19 H19D 108.1
C17 C19 H19D 108.1
C20 C19 H19D 105.5
H19B C19 H19D 115.7
H19C C19 H19D 107.3
N3 C29 C30 108.2(2)
N3 C29 C31 112.0(2)
C30 C29 C31 111.9(3)
N3 C29 H29A 108.2
C30 C29 H29A 108.2
C31 C29 H29A 108.2
N3 C29 H29B 108.2
C30 C29 H29B 108.2
C31 C29 H29B 108.2
C32 C31 C29 113.9(3)
C32 C31 H31A 108.8
C29 C31 H31A 108.8
C32 C31 H31B 108.8
C29 C31 H31B 108.8
H31A C31 H31B 107.7
C37 C32 C33 117.4(3)
C37 C32 C31 121.6(3)
C33 C32 C31 121.0(3)
C34 C33 C32 120.7(4)
C34 C33 H33 119.7
C32 C33 H33 119.7
C33 C34 C35 122.8(3)
C33 C34 Cl2 119.4(3)
C35 C34 Cl2 117.8(3)
O7 C35 C34 118.5(4)
O7 C35 C36 124.0(4)
C34 C35 C36 117.5(3)
C37 C36 C35 120.5(3)
C37 C36 Cl1 119.8(3)
C35 C36 Cl1 119.7(3)
C32 C37 C36 121.2(3)
C32 C37 H37 119.4
C36 C37 H37 119.4
C4A O1A C3A 114.9(13)
C21A N1A C22A 121.7(6)
C21A N1A H1N1 119.1
C22A N1A H1N1 119.1
C26A N2A C27A 130.0(12)
C26A N2A C1A 116.0(11)
C27A N2A C1A 110.5(8)
C38A N5A C25A 118.8(8)
C38A N5A H5N1 120.6
C25A N5A H5N1 120.6
C28 C1A N2A 111.9(11)
C28 C1A C2A 113.7(9)
N2A C1A C2A 104.0(9)
C28 C1A H1A2 109.0
N2A C1A H1A2 109.0
C2A C1A H1A2 109.0
C3A C2A C1A 103.8(9)
C3A C2A H2A1 111.0
C1A C2A H2A1 111.0
C3A C2A H2A2 111.0
C1A C2A H2A2 111.0
H2A1 C2A H2A2 109.0
O1A C3A C27A 110.2(11)
O1A C3A C2A 105.4(10)
C27A C3A C2A 105.4(8)
O1A C3A H3A2 111.8
C27A C3A H3A2 111.8
C2A C3A H3A2 111.8
C5A C4A C9A 120.0
C5A C4A O1A 115.5(8)
C9A C4A O1A 124.2(8)
C6A C5A C4A 120.0
C6A C5A H5A 120.0
C4A C5A H5A 120.0
C5A C6A C7A 120.0
C5A C6A H6A 120.0
C7A C6A H6A 120.0
C6A C7A C8A 120.0
C6A C7A C10 116.8(3)
C8A C7A C10 123.2(3)
C7A C8A C9A 120.0
C7A C8A H8A 120.0
C9A C8A H8A 120.0
C8A C9A C4A 120.0
C8A C9A H9A 120.0
C4A C9A H9A 120.0
C19 C20A C21A 108.7(6)
C19 C20A H20C 109.9
C21A C20A H20C 109.9
C19 C20A H20D 109.9
C21A C20A H20D 109.9
H20C C20A H20D 108.3
O2A C21A N1A 120.8(7)
O2A C21A C20A 122.9(6)
N1A C21A C20A 116.0(6)
N1A C22A C23A 108.6(5)
N1A C22A H22C 110.0
C23A C22A H22C 110.0
N1A C22A H22D 110.0
C23A C22A H22D 110.0
H22C C22A H22D 108.4
C22A C23A C24A 113.3(5)
C22A C23A H23C 108.9
C24A C23A H23C 108.9
C22A C23A H23D 108.9
C24A C23A H23D 108.9
H23C C23A H23D 107.7
C23A C24A C25A 118.2(6)
C23A C24A H24C 107.8
C25A C24A H24C 107.8
C23A C24A H24D 107.8
C25A C24A H24D 107.8
H24C C24A H24D 107.1
N5A C25A C26A 108.2(7)
N5A C25A C24A 111.5(7)
C26A C25A C24A 108.1(6)
N5A C25A H25A 109.7
C26A C25A H25A 109.7
C24A C25A H25A 109.7
N2A C26A O4A 124.5(10)
N2A C26A C25A 115.8(10)
O4A C26A C25A 118.4(7)
C3A C27A N2A 102.8(9)
C3A C27A H27C 111.2
N2A C27A H27C 111.2
C3A C27A H27D 111.2
N2A C27A H27D 111.2
H27C C27A H27D 109.1
O3A C38A N5A 119.1(8)
O3A C38A C39A 122.4(8)
N5A C38A C39A 118.5(7)
C38A C39A H39D 109.5
C38A C39A H39E 109.5
H39D C39A H39E 109.5
C38A C39A H39F 109.5
H39D C39A H39F 109.5
H39E C39A H39F 109.5
O1S C1S H1SA 109.5
O1S C1S H1SB 109.5
H1SA C1S H1SB 109.5
O1S C1S H1SC 109.5
H1SA C1S H1SC 109.5
H1SB C1S H1SC 109.5
C1S O1S H1S 109.5
O2S C2S H2SA 109.5
O2S C2S H2SB 109.5
H2SA C2S H2SB 109.5
O2S C2S H2SC 109.5
H2SA C2S H2SC 109.5
H2SB C2S H2SC 109.5
C2S O2S H2S 109.5
O3S C3S H3SA 109.5
O3S C3S H3SB 109.5
H3SA C3S H3SB 109.5
O3S C3S H3SC 109.5
H3SA C3S H3SC 109.5
H3SB C3S H3SC 109.5
C3S O3S H3S 109.5

loop_
_geom_bond_atom_site_label_1
_geom_bond_atom_site_label_2
_geom_bond_distance
Cl1 C36 1.713(4)
Cl2 C34 1.743(4)
O7 C35 1.358(4)
O7 H7 0.8400
O1 C3 1.41(4)
O1 C4 1.41(4)
O2 C21 1.233(13)
O3 C38 1.234(13)
O4 C26 1.27(3)
O5 C28 1.238(4)
O6 C30 1.226(3)
N1 C21 1.43(2)
N1 C22 1.46(2)
N1 H1N 0.8800
N2 C27 1.45(3)
N2 C1 1.49(3)
N2 C26 1.69(3)
N3 C28 1.312(4)
N3 C29 1.462(4)
N3 H3N 0.8800
N4 C30 1.329(4)
N4 H4NA 0.8800
N4 H4NB 0.8800
N5 C38 1.33(2)
N5 C25 1.41(2)
N5 H5N 0.8800
C1 C28 1.53(3)
C1 C2 1.52(3)
C1 H1A 1.0000
C2 C3 1.49(3)
C2 H2A 0.9900
C2 H2B 0.9900
C3 C27 1.57(2)
C3 H3A 1.0000
C4 C5 1.3900
C4 C9 1.3900
C5 C6 1.3900
C5 H5 0.9500
C6 C7 1.3900
C6 H6 0.9500
C7 C8 1.3900
C7 C10 1.534(8)
C8 C9 1.3900
C8 H8 0.9500
C9 H9 0.9500
C20 C21 1.61(2)
C20 C19 1.670(14)
C20 H20A 0.9900
C20 H20B 0.9900
C22 C23 1.515(16)
C22 H22A 0.9900
C22 H22B 0.9900
C23 C24 1.489(19)
C23 H23A 0.9900
C23 H23B 0.9900
C24 C25 1.56(3)
C24 H24A 0.9900
C24 H24B 0.9900
C25 C26 1.529(16)
C25 H25 1.0000
C27 H27A 0.9900
C27 H27B 0.9900
C28 C1A 1.540(17)
C30 C29 1.530(4)
C38 C39 1.57(2)
C39 H39A 0.9800
C39 H39B 0.9800
C39 H39C 0.9800
C10 C11 1.509(6)
C10 C7A 1.533(5)
C10 H10A 0.9900
C10 H10B 0.9900
C10 H10C 0.9900
C10 H10D 0.9900
C11 C12 1.295(6)
C11 H11 0.9500
C12 C13 1.476(6)
C12 H12 0.9500
C13 C14 1.371(6)
C13 C18 1.374(6)
C14 C15 1.367(6)
C14 H14 0.9500
C15 C16 1.397(6)
C15 H15 0.9500
C16 C17 1.359(6)
C16 H16 0.9500
C17 C18 1.408(5)
C17 C19 1.529(6)
C18 H18 0.9500
C19 C20A 1.439(10)
C19 H19A 0.9900
C19 H19B 0.9900
C19 H19C 0.9900
C19 H19D 0.9900
C29 C31 1.539(5)
C29 H29A 1.0000
C29 H29B 1.0000
C31 C32 1.499(5)
C31 H31A 0.9900
C31 H31B 0.9900
C32 C37 1.378(5)
C32 C33 1.424(5)
C33 C34 1.351(5)
C33 H33 0.9500
C34 C35 1.379(6)
C35 C36 1.402(5)
C36 C37 1.400(5)
C37 H37 0.9500
O1A C4A 1.40(2)
O1A C3A 1.45(2)
O2A C21A 1.233(8)
O3A C38A 1.248(8)
O4A C26A 1.228(15)
N1A C21A 1.356(8)
N1A C22A 1.452(8)
N1A H1N1 0.8800
N2A C26A 1.169(15)
N2A C27A 1.479(13)
N2A C1A 1.493(14)
N5A C38A 1.326(10)
N5A C25A 1.477(9)
N5A H5N1 0.8800
C1A C2A 1.551(15)
C1A H1A2 1.0000
C2A C3A 1.541(15)
C2A H2A1 0.9900
C2A H2A2 0.9900
C3A C27A 1.474(12)
C3A H3A2 1.0000
C4A C5A 1.3900
C4A C9A 1.3900
C5A C6A 1.3900
C5A H5A 0.9500
C6A C7A 1.3900
C6A H6A 0.9500
C7A C8A 1.3900
C8A C9A 1.3900
C8A H8A 0.9500
C9A H9A 0.9500
C20A C21A 1.521(9)
C20A H20C 0.9900
C20A H20D 0.9900
C22A C23A 1.509(8)
C22A H22C 0.9900
C22A H22D 0.9900
C23A C24A 1.509(8)
C23A H23C 0.9900
C23A H23D 0.9900
C24A C25A 1.541(12)
C24A H24C 0.9900
C24A H24D 0.9900
C25A C26A 1.535(10)
C25A H25A 1.0000
C27A H27C 0.9900
C27A H27D 0.9900
C38A C39A 1.468(12)
C39A H39D 0.9800
C39A H39E 0.9800
C39A H39F 0.9800
C1S O1S 1.393(6)
C1S H1SA 0.9800
C1S H1SB 0.9800
C1S H1SC 0.9800
O1S H1S 0.8400
C2S O2S 1.417(6)
C2S H2SA 0.9800
C2S H2SB 0.9800
C2S H2SC 0.9800
O2S H2S 0.8400
C3S O3S 1.350(8)
C3S H3SA 0.9800
C3S H3SB 0.9800
C3S H3SC 0.9800
O3S H3S 0.8400

loop_
_geom_torsion_atom_site_label_1
_geom_torsion_atom_site_label_2
_geom_torsion_atom_site_label_3
_geom_torsion_atom_site_label_4
_geom_torsion
C27 N2 C1 C28 136.0(19)
C26 N2 C1 C28 -43(3)
C27 N2 C1 C2 11(3)
C26 N2 C1 C2 -169(2)
C28 C1 C2 C3 -107(2)
N2 C1 C2 C3 14(3)
C4 O1 C3 C2 -174(2)
C4 O1 C3 C27 -60(3)
C1 C2 C3 O1 89(2)
C1 C2 C3 C27 -32(2)
C3 O1 C4 C5 159.9(16)
C3 O1 C4 C9 -28(3)
C9 C4 C5 C6 0.0
O1 C4 C5 C6 171.9(15)
C4 C5 C6 C7 0.0
C5 C6 C7 C8 0.0
C5 C6 C7 C10 161.6(9)
C6 C7 C8 C9 0.0
C10 C7 C8 C9 -164.6(8)
C7 C8 C9 C4 0.0
C5 C4 C9 C8 0.0
O1 C4 C9 C8 -171.3(16)
C22 N1 C21 O2 -5(2)
C22 N1 C21 C20 -165.6(12)
C19 C20 C21 O2 -41(2)
C19 C20 C21 N1 119.2(14)
C21 N1 C22 C23 -155.6(11)
N1 C22 C23 C24 69.8(15)
C22 C23 C24 C25 75.5(16)
C38 N5 C25 C26 -62(3)
C38 N5 C25 C24 179.7(18)
C23 C24 C25 N5 -160.0(15)
C23 C24 C25 C26 81.1(16)
N5 C25 C26 O4 -47(3)
C24 C25 C26 O4 74(2)
N5 C25 C26 N2 123(2)
C24 C25 C26 N2 -116(2)
C27 N2 C26 O4 176.4(19)
C1 N2 C26 O4 -5(3)
C27 N2 C26 C25 5(4)
C1 N2 C26 C25 -176(2)
C1 N2 C27 C3 -30(2)
C26 N2 C27 C3 150(2)
O1 C3 C27 N2 -80(2)
C2 C3 C27 N2 37(2)
C29 N3 C28 O5 -4.3(5)
C29 N3 C28 C1 -176.2(11)
C29 N3 C28 C1A 174.0(5)
N2 C1 C28 O5 141.0(15)
C2 C1 C28 O5 -101(2)
N2 C1 C28 N3 -46(2)
C2 C1 C28 N3 72(2)
N2 C1 C28 C1A 35(11)
C2 C1 C28 C1A 154(14)
C25 N5 C38 O3 -3(3)
C25 N5 C38 C39 173.5(18)
C6 C7 C10 C11 -64.4(8)
C8 C7 C10 C11 98.6(5)
C6 C7 C10 C7A -125(3)
C8 C7 C10 C7A 38(2)
C7A C10 C11 C12 131.2(4)
C7 C10 C11 C12 120.5(5)
C10 C11 C12 C13 176.9(3)
C11 C12 C13 C14 179.9(4)
C11 C12 C13 C18 -3.7(6)
C18 C13 C14 C15 1.7(6)
C12 C13 C14 C15 178.3(3)
C13 C14 C15 C16 -1.2(6)
C14 C15 C16 C17 1.0(6)
C15 C16 C17 C18 -1.2(6)
C15 C16 C17 C19 -180.0(4)
C14 C13 C18 C17 -2.0(5)
C12 C13 C18 C17 -178.5(3)
C16 C17 C18 C13 1.7(5)
C19 C17 C18 C13 -179.5(3)
C16 C17 C19 C20A -105.1(6)
C18 C17 C19 C20A 76.1(6)
C16 C17 C19 C20 -114.6(9)
C18 C17 C19 C20 66.7(9)
C21 C20 C19 C20A 146(5)
C21 C20 C19 C17 -71.0(15)
C28 N3 C29 C30 -151.4(3)
C28 N3 C29 C31 84.8(4)
O6 C30 C29 N3 -21.9(4)
N4 C30 C29 N3 163.4(3)
O6 C30 C29 C31 101.9(3)
N4 C30 C29 C31 -72.7(3)
N3 C29 C31 C32 62.5(3)
C30 C29 C31 C32 -59.2(3)
C29 C31 C32 C37 -97.0(4)
C29 C31 C32 C33 81.5(4)
C37 C32 C33 C34 0.0(5)
C31 C32 C33 C34 -178.6(3)
C32 C33 C34 C35 -0.5(6)
C32 C33 C34 Cl2 179.8(3)
C33 C34 C35 O7 -179.3(4)
Cl2 C34 C35 O7 0.5(5)
C33 C34 C35 C36 0.7(6)
Cl2 C34 C35 C36 -179.6(3)
O7 C35 C36 C37 179.4(4)
C34 C35 C36 C37 -0.5(6)
O7 C35 C36 Cl1 0.6(6)
C34 C35 C36 Cl1 -179.4(3)
C33 C32 C37 C36 0.1(5)
C31 C32 C37 C36 178.7(3)
C35 C36 C37 C32 0.1(5)
Cl1 C36 C37 C32 178.9(3)
O5 C28 C1A N2A 141.5(8)
N3 C28 C1A N2A -36.9(10)
C1 C28 C1A N2A -140(13)
O5 C28 C1A C2A -101.0(11)
N3 C28 C1A C2A 80.6(11)
C1 C28 C1A C2A -22(11)
C26A N2A C1A C28 -67.0(15)
C27A N2A C1A C28 131.7(9)
C26A N2A C1A C2A 169.8(13)
C27A N2A C1A C2A 8.5(14)
C28 C1A C2A C3A -107.9(10)
N2A C1A C2A C3A 14.1(13)
C4A O1A C3A C27A -72.5(12)
C4A O1A C3A C2A 174.2(10)
C1A C2A C3A O1A 84.4(11)
C1A C2A C3A C27A -32.2(12)
C3A O1A C4A C5A 132.7(9)
C3A O1A C4A C9A -40.8(13)
C9A C4A C5A C6A 0.0
O1A C4A C5A C6A -173.8(8)
C4A C5A C6A C7A 0.0
C5A C6A C7A C8A 0.0
C5A C6A C7A C10 179.6(4)
C11 C10 C7A C6A -55.8(5)
C7 C10 C7A C6A 68(2)
C11 C10 C7A C8A 123.7(4)
C7 C10 C7A C8A -113(2)
C6A C7A C8A C9A 0.0
C10 C7A C8A C9A -179.5(5)
C7A C8A C9A C4A 0.0
C5A C4A C9A C8A 0.0
O1A C4A C9A C8A 173.2(9)
C17 C19 C20A C21A -71.5(7)
C20 C19 C20A C21A -31(4)
C22A N1A C21A O2A -7.8(11)
C22A N1A C21A C20A 177.9(6)
C19 C20A C21A O2A -52.2(10)
C19 C20A C21A N1A 122.0(7)
C21A N1A C22A C23A -158.6(6)
N1A C22A C23A C24A -178.0(6)
C22A C23A C24A C25A -63.5(8)
C38A N5A C25A C26A -60.3(11)
C38A N5A C25A C24A -179.1(8)
C23A C24A C25A N5A -50.7(9)
C23A C24A C25A C26A -169.5(6)
C27A N2A C26A O4A 166.6(10)
C1A N2A C26A O4A 9.8(18)
C27A N2A C26A C25A -26.8(17)
C1A N2A C26A C25A 176.3(10)
N5A C25A C26A N2A 153.5(11)
C24A C25A C26A N2A -85.6(11)
N5A C25A C26A O4A -39.0(12)
C24A C25A C26A O4A 81.9(10)
O1A C3A C27A N2A -76.3(10)
C2A C3A C27A N2A 37.0(11)
C26A N2A C27A C3A 173.5(13)
C1A N2A C27A C3A -28.7(12)
C25A N5A C38A O3A -10.4(14)
C25A N5A C38A C39A 171.4(8)
